data_4340950
loop_
_publ_author_name
'Reger, Daniel L.'
'Leitner, Andrew'
'Pellechia, Perry J.'
'Smith, Mark D.'

_publ_section_title
;
 Framework complexes of group 2 metals organized by homochiral rods and
 \p&#x00B7;&#x00B7;&#x00B7;\p stacking forces: a breathing supramolecular
 MOF.
;
_journal_issue 18
_journal_name_full 'Inorganic chemistry'
_journal_page_first 9932
_journal_page_last 9945
_journal_paper_doi 10.1021/ic501581c
_journal_volume 53
_journal_year 2014
_chemical_absolute_configuration ad
_chemical_formula_moiety 'C30 H20 N2 O9 Sr, 3.33(H2 O)'
_chemical_formula_sum 'C30 H28.66 N2 O12.33 Sr'
_chemical_formula_weight 702.09
_chemical_name_systematic
;
 ?
;
_space_group_crystal_system tetragonal
_space_group_IT_number 92
_space_group_name_Hall 'P 4abw 2nw'
_space_group_name_H-M_alt 'P 41 21 2'
_symmetry_space_group_name_Hall 'P 4abw 2nw'
_symmetry_space_group_name_H-M 'P 41 21 2'
_atom_sites_solution_hydrogens geom
_atom_sites_solution_primary direct
_audit_creation_date 2014-02-04
_audit_creation_method
;
Olex2 1.2
(compiled 2013.12.10 svn.r2850 for OlexSys, GUI svn.r4736)
;
_cell_angle_alpha 90
_cell_angle_beta 90
_cell_angle_gamma 90
_cell_formula_units_Z 8
_cell_length_a 19.9232(12)
_cell_length_b 19.9232(12)
_cell_length_c 14.9716(18)
_cell_measurement_reflns_used 8334
_cell_measurement_temperature 100(2)
_cell_measurement_theta_max 26.040
_cell_measurement_theta_min 2.286
_cell_volume 5942.7(9)
_computing_cell_refinement 'SAINT v6.45A (Bruker, 2003)'
_computing_data_collection 'SMART v5.631 (Bruker, 2003)'
_computing_data_reduction 'SAINT v6.45A (Bruker, 2003)'
_computing_molecular_graphics 'Olex2 (Dolomanov et al., 2009)'
_computing_publication_material 'Olex2 (Dolomanov et al., 2009)'
_computing_structure_refinement 'ShelXL (Sheldrick, 2008)'
_computing_structure_solution 'ShelXS (Sheldrick, 2008)'
_diffrn_ambient_temperature 100(2)
_diffrn_measured_fraction_theta_full 1.000
_diffrn_measured_fraction_theta_max 0.999
_diffrn_measurement_device_type 'CCD area detector'
_diffrn_measurement_method 'phi and omega scans'
_diffrn_radiation_monochromator graphite
_diffrn_radiation_type MoK\a
_diffrn_radiation_wavelength 0.71073
_diffrn_reflns_av_R_equivalents 0.0774
_diffrn_reflns_av_unetI/netI 0.0410
_diffrn_reflns_Laue_measured_fraction_full 1.000
_diffrn_reflns_Laue_measured_fraction_max 0.999
_diffrn_reflns_limit_h_max 24
_diffrn_reflns_limit_h_min -24
_diffrn_reflns_limit_k_max 24
_diffrn_reflns_limit_k_min -24
_diffrn_reflns_limit_l_max 18
_diffrn_reflns_limit_l_min -18
_diffrn_reflns_number 87185
_diffrn_reflns_point_group_measured_fraction_full 1.000
_diffrn_reflns_point_group_measured_fraction_max 1.000
_diffrn_reflns_theta_full 25.242
_diffrn_reflns_theta_max 26.421
_diffrn_reflns_theta_min 1.445
_diffrn_source 'Sealed tube'
_diffrn_source_current 35.0
_diffrn_source_power 1.575
_diffrn_source_voltage 45.0
_exptl_absorpt_coefficient_mu 1.885
_exptl_absorpt_correction_type none
_exptl_crystal_colour colorless
_exptl_crystal_density_diffrn 1.569
_exptl_crystal_density_method 'not measured'
_exptl_crystal_description needle
_exptl_crystal_F_000 2874
_exptl_crystal_size_max 0.44
_exptl_crystal_size_mid 0.12
_exptl_crystal_size_min 0.1
_refine_diff_density_max 0.880
_refine_diff_density_min -0.730
_refine_diff_density_rms 0.094
_refine_ls_abs_structure_details
;
 Flack x determined using 2157 quotients [(I+)-(I-)]/[(I+)+(I-)]
 (Parsons and Flack (2004), Acta Cryst. A60, s61).
;
_refine_ls_abs_structure_Flack -0.021(2)
_refine_ls_extinction_method none
_refine_ls_goodness_of_fit_ref 1.001
_refine_ls_hydrogen_treatment constr
_refine_ls_matrix_type full
_refine_ls_number_parameters 392
_refine_ls_number_reflns 6103
_refine_ls_number_restraints 165
_refine_ls_restrained_S_all 1.004
_refine_ls_R_factor_all 0.0469
_refine_ls_R_factor_gt 0.0404
_refine_ls_shift/su_max 0.001
_refine_ls_shift/su_mean 0.000
_refine_ls_structure_factor_coef Fsqd
_refine_ls_weighting_details 'w=1/[\s^2^(Fo^2^)+(0.0760P)^2^] where P=(Fo^2^+2Fc^2^)/3'
_refine_ls_weighting_scheme calc
_refine_ls_wR_factor_gt 0.1039
_refine_ls_wR_factor_ref 0.1062
_reflns_Friedel_coverage 0.758
_reflns_Friedel_fraction_full 1.000
_reflns_Friedel_fraction_max 1.000
_reflns_number_gt 5395
_reflns_number_total 6103
_reflns_threshold_expression 'I > 2\s(I)'
_cod_data_source_file ic501581c_si_002.cif
_cod_data_source_block 3rehydrated
_cod_depositor_comments 'Adding full bibliography for 4340945--4340952.cif.'
_cod_original_cell_volume 5942.7(10)
_cod_database_code 4340950
_shelxl_version_number 2013-4
_shelx_space_group_comment
;
The symmetry employed for this shelxl refinement is uniquely defined
by the following loop, which should always be used as a source of
symmetry information in preference to the above space-group names.
They are only intended as comments.
;
_olex2_refinement_description
;
1. Fixed Uiso
 At 1.2 times of:
  All C(H) groups
 At 1.5 times of:
  All C(H,H,H) groups
2. Shared sites
{O7A, O7B}
{O8A, O8B}
3. Uiso/Uaniso restraints and constraints
Uanis(O7A) = Uanis(O7B)
Uanis(O8A) = Uanis(O8B)
Uiso(C28A) = Uiso(C28B)
Uiso(C30A) = Uiso(C30B)
Uiso(O4S) = Uiso(O5S) = Uiso(O1S) = Uiso(O2S) = Uiso(O3S) = Uiso(O6S) =
Uiso(O7S)
Uiso(C29A) = Uiso(C29B)
Uiso(N2A) = Uiso(N2B)
Uiso(C17A) = Uiso(C17B)
4. Same fragment restrains
{O1, O2, O3, O4, N1, C1, C2, C3, C4, C5, C6, C7, C8, C9, C10, C11, C12, C13,
C14, C15}
as
{O5A, O6A, O7A, O8A, N2A, C16A, C17A, C18A, C19A, C20A, C21A, C22A, C23A, C24A,
C25A, C26A, C27A, C28A, C29A, C30A}
{O1, O2, O3, O4, N1, C1, C2, C3, C4, C5, C6, C7, C8, C9, C10, C11, C12, C13,
C14, C15}
as
{O5B, O6B, O7B, O8B, N2B, C16B, C17B, C18B, C19B, C20B, C21B, C22B, C23B, C24B,
C25B, C26B, C27B, C28B, C29B, C30B}
5. Others
 Sof(O5B)=Sof(O6B)=Sof(O7B)=Sof(O8B)=Sof(N2B)=Sof(C16B)=Sof(C17B)=Sof(C18B)=
 Sof(C19B)=Sof(C20B)=Sof(C21B)=Sof(H21B)=Sof(C22B)=Sof(H22B)=Sof(C23B)=
 Sof(H23B)=Sof(C24B)=Sof(C25B)=Sof(H25B)=Sof(C26B)=Sof(H26B)=Sof(C27B)=
 Sof(H27B)=Sof(C28B)=Sof(H28B)=Sof(C29B)=Sof(H29D)=Sof(H29E)=Sof(H29F)=
 Sof(C30B)=Sof(O3S)=1-FVAR(1)
 Sof(O5A)=Sof(O6A)=Sof(O7A)=Sof(O8A)=Sof(N2A)=Sof(C16A)=Sof(C17A)=Sof(C18A)=
 Sof(C19A)=Sof(C20A)=Sof(C21A)=Sof(H21A)=Sof(C22A)=Sof(H22A)=Sof(C23A)=
 Sof(H23A)=Sof(C24A)=Sof(C25A)=Sof(H25A)=Sof(C26A)=Sof(H26A)=Sof(C27A)=
 Sof(H27A)=Sof(C28A)=Sof(H28A)=Sof(C29A)=Sof(H29A)=Sof(H29B)=Sof(H29C)=
 Sof(C30A)=Sof(O1S)=FVAR(1)
 Fixed Uiso: O1S(0.05) O2S(0.05) O3S(0.05) O4S(0.05) O5S(0.05) O6S(0.05)
 O7S(0.05) O8S(0.05) O9S(0.05)
6.a Ternary CH refined with riding coordinates:
 C13(H13), C28A(H28A), C28B(H28B)
6.b Aromatic/amide H refined with riding coordinates:
 C6(H6), C7(H7), C8(H8), C10(H10), C11(H11), C12(H12), C21A(H21A), C22A(H22A),
 C23A(H23A), C25A(H25A), C26A(H26A), C27A(H27A), C21B(H21B), C22B(H22B),
 C23B(H23B), C25B(H25B), C26B(H26B), C27B(H27B)
6.c Idealised Me refined as rotating group:
 C14(H14A,H14B,H14C), C29A(H29A,H29B,H29C), C29B(H29D,H29E,H29F)
;

loop_
_space_group_symop_operation_xyz
'x, y, z'
'-x, -y, z+1/2'
'-y+1/2, x+1/2, z+1/4'
'y+1/2, -x+1/2, z+3/4'
'-x+1/2, y+1/2, -z+1/4'
'x+1/2, -y+1/2, -z+3/4'
'y, x, -z'
'-y, -x, -z+1/2'

loop_
_atom_site_label
_atom_site_type_symbol
_atom_site_fract_x
_atom_site_fract_y
_atom_site_fract_z
_atom_site_U_iso_or_equiv
_atom_site_adp_type
_atom_site_occupancy
_atom_site_site_symmetry_order
_atom_site_calc_flag
_atom_site_refinement_flags_posn
_atom_site_refinement_flags_adp
_atom_site_refinement_flags_occupancy
_atom_site_disorder_assembly
_atom_site_disorder_group
Sr1 Sr 0.44835(2) 0.04010(2) 0.55293(3) 0.01549(13) Uani 1 1 d . . . . .
O1 O 0.31222(18) 0.30386(17) 0.3619(2) 0.0224(8) Uani 1 1 d . . . . .
O2 O 0.35180(17) 0.09642(17) 0.4760(2) 0.0195(7) Uani 1 1 d . . . . .
O3 O 0.48899(16) 0.12534(16) 0.4335(2) 0.0165(7) Uani 1 1 d . . . . .
O4 O 0.43915(16) 0.13729(16) 0.3020(2) 0.0199(7) Uani 1 1 d . . . . .
N1 N 0.3334(2) 0.19687(19) 0.4089(3) 0.0160(9) Uani 1 1 d . . . . .
C1 C 0.2903(3) 0.2481(3) 0.3777(3) 0.0196(10) Uani 1 1 d . . . . .
C2 C 0.2192(2) 0.2295(2) 0.3662(3) 0.0201(11) Uani 1 1 d . . . . .
C3 C 0.1971(2) 0.1633(3) 0.3858(3) 0.0195(11) Uani 1 1 d . . . . .
C4 C 0.2415(2) 0.1159(3) 0.4227(3) 0.0202(11) Uani 1 1 d . . . . .
C5 C 0.3116(2) 0.1342(2) 0.4384(3) 0.0169(10) Uani 1 1 d . . . . .
C6 C 0.1745(3) 0.2763(3) 0.3322(3) 0.0254(12) Uani 1 1 d . . . . .
H6 H 0.1893 0.3205 0.3190 0.031 Uiso 1 1 calc R . . . .
C7 C 0.1074(3) 0.2585(3) 0.3172(4) 0.0329(14) Uani 1 1 d . . . . .
H7 H 0.0767 0.2909 0.2946 0.040 Uiso 1 1 calc R . . . .
C8 C 0.0859(3) 0.1948(3) 0.3348(4) 0.0315(14) Uani 1 1 d . . . . .
H8 H 0.0404 0.1834 0.3232 0.038 Uiso 1 1 calc R . . . .
C9 C 0.1290(3) 0.1456(3) 0.3696(4) 0.0259(12) Uani 1 1 d . . . . .
C10 C 0.1093(3) 0.0789(3) 0.3901(4) 0.0342(14) Uani 1 1 d . . . . .
H10 H 0.0644 0.0654 0.3788 0.041 Uiso 1 1 calc R . . . .
C11 C 0.1529(3) 0.0336(3) 0.4254(4) 0.0320(13) Uani 1 1 d . . . . .
H11 H 0.1382 -0.0106 0.4388 0.038 Uiso 1 1 calc R . . . .
C12 C 0.2200(2) 0.0523(3) 0.4422(4) 0.0249(11) Uani 1 1 d . . . . .
H12 H 0.2503 0.0207 0.4672 0.030 Uiso 1 1 calc R . . . .
C13 C 0.4059(2) 0.2135(2) 0.4167(3) 0.0166(10) Uani 1 1 d . . . . .
H13 H 0.4147 0.2521 0.3756 0.020 Uiso 1 1 calc R . . . .
C14 C 0.4225(3) 0.2374(3) 0.5108(3) 0.0207(11) Uani 1 1 d . . . . .
H14A H 0.3986 0.2794 0.5230 0.031 Uiso 1 1 calc GR . . . .
H14B H 0.4709 0.2448 0.5160 0.031 Uiso 1 1 calc GR . . . .
H14C H 0.4085 0.2032 0.5541 0.031 Uiso 1 1 calc GR . . . .
C15 C 0.4476(2) 0.1535(2) 0.3819(3) 0.0144(9) Uani 1 1 d . . . . .
O5A O 0.7768(5) 0.0590(5) 0.6723(7) 0.055(3) Uiso 0.571(5) 1 d . . P A 1
O6A O 0.5790(4) 0.1548(4) 0.7383(5) 0.021(2) Uiso 0.571(5) 1 d . . P A 1
O7A O 0.53261(16) 0.00115(17) 0.6873(2) 0.0215(8) Uani 0.571(5) 1 d . . P A 1
O8A O 0.56988(17) 0.07173(19) 0.5850(2) 0.0252(8) Uani 0.571(5) 1 d . . P A 1
N2A N 0.6756(3) 0.1061(4) 0.6902(5) 0.0160(12) Uiso 0.571(5) 1 d . . P A 1
C16A C 0.7454(5) 0.1089(6) 0.6675(7) 0.025(2) Uiso 0.571(5) 1 d . . P A 1
C17A C 0.7685(5) 0.1774(5) 0.6399(6) 0.0226(18) Uiso 0.571(5) 1 d . . P A 1
C18A C 0.7246(5) 0.2342(5) 0.6405(6) 0.0145(18) Uiso 0.571(5) 1 d . . P A 1
C19A C 0.6572(5) 0.2288(4) 0.6706(6) 0.0155(19) Uiso 0.571(5) 1 d . . P A 1
C20A C 0.6339(5) 0.1623(4) 0.7020(6) 0.0124(19) Uiso 0.571(5) 1 d . . P A 1
C21A C 0.8342(5) 0.1845(5) 0.6131(7) 0.034(3) Uiso 0.571(5) 1 d . . P A 1
H21A H 0.8637 0.1471 0.6148 0.041 Uiso 0.571(5) 1 calc R . P A 1
C22A C 0.8576(5) 0.2474(5) 0.5829(7) 0.031(2) Uiso 0.571(5) 1 d . . P A 1
H22A H 0.9028 0.2521 0.5633 0.038 Uiso 0.571(5) 1 calc R . P A 1
C23A C 0.8136(5) 0.3042(6) 0.5817(7) 0.022(2) Uiso 0.571(5) 1 d . . P A 1
H23A H 0.8294 0.3466 0.5616 0.026 Uiso 0.571(5) 1 calc R . P A 1
C24A C 0.7484(5) 0.2971(5) 0.6099(6) 0.022(2) Uiso 0.571(5) 1 d . . P A 1
C25A C 0.7004(5) 0.3523(5) 0.6080(6) 0.024(2) Uiso 0.571(5) 1 d . . P A 1
H25A H 0.7143 0.3947 0.5854 0.029 Uiso 0.571(5) 1 calc R . P A 1
C26A C 0.6370(5) 0.3451(5) 0.6374(7) 0.029(2) Uiso 0.571(5) 1 d . . P A 1
H26A H 0.6069 0.3820 0.6368 0.035 Uiso 0.571(5) 1 calc R . P A 1
C27A C 0.6162(5) 0.2832(4) 0.6684(6) 0.0185(19) Uiso 0.571(5) 1 d . . P A 1
H27A H 0.5714 0.2785 0.6890 0.022 Uiso 0.571(5) 1 calc R . P A 1
C28A C 0.6463(5) 0.0389(5) 0.7026(7) 0.0220(15) Uiso 0.571(5) 1 d . . P A 1
H28A H 0.6767 0.0067 0.6712 0.026 Uiso 0.571(5) 1 calc R . P A 1
C29A C 0.6469(7) 0.0195(6) 0.7988(8) 0.0283(18) Uiso 0.571(5) 1 d . . P A 1
H29A H 0.6930 0.0213 0.8216 0.042 Uiso 0.571(5) 1 calc GR . P A 1
H29B H 0.6295 -0.0263 0.8053 0.042 Uiso 0.571(5) 1 calc GR . P A 1
H29C H 0.6187 0.0506 0.8329 0.042 Uiso 0.571(5) 1 calc GR . P A 1
C30A C 0.5788(6) 0.0358(6) 0.6543(8) 0.0180(14) Uiso 0.571(5) 1 d . . P A 1
O5B O 0.7693(6) 0.0874(6) 0.6511(8) 0.041(3) Uiso 0.429(5) 1 d . . P A 2
O6B O 0.5618(6) 0.1633(5) 0.7412(7) 0.026(3) Uiso 0.429(5) 1 d . . P A 2
O7B O 0.53261(16) 0.00115(17) 0.6873(2) 0.0215(8) Uani 0.429(5) 1 d . . P A 2
O8B O 0.56988(17) 0.07173(19) 0.5850(2) 0.0252(8) Uani 0.429(5) 1 d . . P A 2
N2B N 0.6630(5) 0.1264(5) 0.6929(7) 0.0160(12) Uiso 0.429(5) 1 d . . P A 2
C16B C 0.7299(6) 0.1356(7) 0.6611(9) 0.025(3) Uiso 0.429(5) 1 d . . P A 2
C17B C 0.7454(7) 0.2076(7) 0.6385(9) 0.0226(18) Uiso 0.429(5) 1 d . . P A 2
C18B C 0.6963(6) 0.2591(6) 0.6426(8) 0.026(3) Uiso 0.429(5) 1 d . . P A 2
C19B C 0.6300(6) 0.2461(6) 0.6732(9) 0.024(3) Uiso 0.429(5) 1 d . . P A 2
C20B C 0.6146(7) 0.1773(6) 0.7070(10) 0.027(4) Uiso 0.429(5) 1 d . . P A 2
C21B C 0.8106(7) 0.2195(7) 0.6091(10) 0.037(3) Uiso 0.429(5) 1 d . . P A 2
H21B H 0.8420 0.1837 0.6068 0.044 Uiso 0.429(5) 1 calc R . P A 2
C22B C 0.8298(7) 0.2837(7) 0.5829(9) 0.021(3) Uiso 0.429(5) 1 d . . P A 2
H22B H 0.8749 0.2932 0.5668 0.025 Uiso 0.429(5) 1 calc R . P A 2
C23B C 0.7793(7) 0.3352(8) 0.5810(10) 0.041(4) Uiso 0.429(5) 1 d . . P A 2
H23B H 0.7911 0.3784 0.5591 0.049 Uiso 0.429(5) 1 calc R . P A 2
C24B C 0.7156(6) 0.3245(7) 0.6091(8) 0.022(3) Uiso 0.429(5) 1 d . . P A 2
C25B C 0.6584(8) 0.3701(8) 0.6111(11) 0.048(4) Uiso 0.429(5) 1 d . . P A 2
H25B H 0.6661 0.4135 0.5869 0.057 Uiso 0.429(5) 1 calc R . P A 2
C26B C 0.5963(8) 0.3593(7) 0.6424(10) 0.044(4) Uiso 0.429(5) 1 d . . P A 2
H26B H 0.5634 0.3938 0.6442 0.052 Uiso 0.429(5) 1 calc R . P A 2
C27B C 0.5827(8) 0.2941(6) 0.6724(10) 0.036(4) Uiso 0.429(5) 1 d . . P A 2
H27B H 0.5387 0.2836 0.6927 0.043 Uiso 0.429(5) 1 calc R . P A 2
C28B C 0.6412(6) 0.0550(6) 0.7072(9) 0.0220(15) Uiso 0.429(5) 1 d . . P A 2
H28B H 0.6752 0.0258 0.6773 0.026 Uiso 0.429(5) 1 calc R . P A 2
C29B C 0.6379(8) 0.0331(8) 0.8059(9) 0.0283(18) Uiso 0.429(5) 1 d . . P A 2
H29D H 0.6817 0.0404 0.8341 0.042 Uiso 0.429(5) 1 calc GR . P A 2
H29E H 0.6263 -0.0146 0.8092 0.042 Uiso 0.429(5) 1 calc GR . P A 2
H29F H 0.6037 0.0595 0.8371 0.042 Uiso 0.429(5) 1 calc GR . P A 2
C30B C 0.5748(7) 0.0451(8) 0.6574(10) 0.0180(14) Uiso 0.429(5) 1 d . . P A 2
O9 O 0.4400(2) 0.13215(18) 0.6764(2) 0.0283(9) Uani 1 1 d . . . . .
O1S O 0.4195(4) 0.3938(4) 0.3433(7) 0.050 Uiso 0.571(5) 1 d . . P . .
O2S O 0.4550(5) 0.4550(5) 0.5000 0.050 Uiso 0.502(14) 2 d S T . . .
O3S O 0.4263(6) 0.3928(6) 0.4050(9) 0.050 Uiso 0.429(5) 1 d . . P . .
O4S O 0.4755(6) 0.4169(6) -0.0381(8) 0.050 Uiso 0.411(10) 1 d . . . . .
O5S O 0.4051(6) 0.4718(6) 0.1963(9) 0.050 Uiso 0.401(11) 1 d . . . . .
O6S O 0.3984(6) 0.4589(6) 0.1144(8) 0.050 Uiso 0.394(10) 1 d . . . . .
O7S O 0.5075(7) 0.5642(7) 0.2156(11) 0.050 Uiso 0.354(11) 1 d . . . . .
O8S O 0.2835(9) 0.4388(9) 0.2775(12) 0.050 Uiso 0.272(10) 1 d . . . . .
O9S O 0.5047(10) 0.5610(11) 0.2728(17) 0.050 Uiso 0.247(12) 1 d . . . . .

loop_
_atom_site_aniso_label
_atom_site_aniso_U_11
_atom_site_aniso_U_22
_atom_site_aniso_U_33
_atom_site_aniso_U_23
_atom_site_aniso_U_13
_atom_site_aniso_U_12
Sr1 0.0183(2) 0.0189(2) 0.00924(19) 0.00166(17) 0.00050(16) -0.00224(18)
O1 0.028(2) 0.0154(18) 0.023(2) 0.0010(15) 0.0000(16) 0.0055(15)
O2 0.0170(17) 0.0219(18) 0.0195(18) 0.0053(14) 0.0033(14) 0.0006(14)
O3 0.0139(16) 0.0195(17) 0.0161(17) 0.0015(14) 0.0013(13) -0.0011(13)
O4 0.0210(17) 0.0225(17) 0.0162(17) -0.0036(14) -0.0009(14) 0.0049(14)
N1 0.019(2) 0.016(2) 0.0128(19) -0.0007(16) 0.0031(16) -0.0001(17)
C1 0.025(3) 0.021(3) 0.014(2) -0.0047(19) 0.001(2) 0.005(2)
C2 0.020(3) 0.025(3) 0.016(3) -0.006(2) 0.001(2) 0.005(2)
C3 0.017(2) 0.026(3) 0.015(2) -0.009(2) 0.001(2) 0.003(2)
C4 0.018(2) 0.023(3) 0.019(3) -0.007(2) 0.004(2) -0.001(2)
C5 0.018(2) 0.018(2) 0.014(2) -0.004(2) 0.004(2) 0.0011(19)
C6 0.028(3) 0.034(3) 0.014(3) -0.008(2) -0.001(2) 0.013(2)
C7 0.028(3) 0.048(4) 0.022(3) -0.010(3) 0.001(2) 0.012(3)
C8 0.019(3) 0.047(4) 0.029(3) -0.013(3) -0.003(2) 0.006(3)
C9 0.019(3) 0.035(3) 0.024(3) -0.014(2) 0.004(2) -0.001(2)
C10 0.022(3) 0.047(4) 0.034(3) -0.017(3) -0.002(2) -0.004(3)
C11 0.030(3) 0.031(3) 0.035(3) -0.009(3) 0.011(2) -0.010(3)
C12 0.024(2) 0.025(3) 0.025(3) -0.005(2) 0.007(2) -0.003(2)
C13 0.017(2) 0.018(2) 0.015(2) 0.0023(19) 0.0043(19) -0.0020(19)
C14 0.019(3) 0.025(3) 0.018(3) -0.006(2) 0.002(2) -0.002(2)
C15 0.013(2) 0.017(2) 0.013(2) 0.0025(18) 0.0043(18) -0.0039(18)
O7A 0.0223(19) 0.0270(18) 0.0154(17) 0.0023(15) -0.0036(14) -0.0034(15)
O8A 0.0232(19) 0.040(2) 0.0129(16) 0.0023(15) -0.0004(14) -0.0089(16)
O7B 0.0223(19) 0.0270(18) 0.0154(17) 0.0023(15) -0.0036(14) -0.0034(15)
O8B 0.0232(19) 0.040(2) 0.0129(16) 0.0023(15) -0.0004(14) -0.0089(16)
O9 0.043(2) 0.0280(19) 0.0139(17) 0.0019(14) 0.0013(16) 0.0016(18)

loop_
_atom_type_symbol
_atom_type_description
_atom_type_scat_dispersion_real
_atom_type_scat_dispersion_imag
_atom_type_scat_source
C C 0.0033 0.0016 'International Tables Vol C Tables 4.2.6.8 and 6.1.1.4'
H H 0.0000 0.0000 'International Tables Vol C Tables 4.2.6.8 and 6.1.1.4'
N N 0.0061 0.0033 'International Tables Vol C Tables 4.2.6.8 and 6.1.1.4'
O O 0.0106 0.0060 'International Tables Vol C Tables 4.2.6.8 and 6.1.1.4'
Sr Sr -1.5307 3.2498 'International Tables Vol C Tables 4.2.6.8 and 6.1.1.4'

loop_
_geom_angle_atom_site_label_1
_geom_angle_atom_site_label_2
_geom_angle_atom_site_label_3
_geom_angle
_geom_angle_site_symmetry_1
_geom_angle_site_symmetry_3
O2 Sr1 O3 68.27(10) . .
O2 Sr1 O3 94.93(10) . 3_545
O2 Sr1 O4 80.94(10) . 3_545
O2 Sr1 O8A 134.83(11) . .
O2 Sr1 O9 87.81(11) . .
O3 Sr1 O3 158.91(9) . 3_545
O3 Sr1 O4 134.18(10) . 3_545
O3 Sr1 O9 92.77(10) . .
O4 Sr1 O3 49.62(10) 3_545 3_545
O7A Sr1 O2 105.36(11) 4_554 .
O7A Sr1 O3 121.57(10) 4_554 3_545
O7A Sr1 O3 76.69(10) 4_554 .
O7A Sr1 O4 79.97(10) 4_554 3_545
O7A Sr1 O8A 82.72(11) 4_554 .
O7A Sr1 O9 158.18(12) 4_554 .
O8A Sr1 O3 70.82(10) . .
O8A Sr1 O3 118.89(10) . 3_545
O8A Sr1 O4 143.56(11) . 3_545
O8A Sr1 O9 75.74(12) . .
O7B Sr1 O2 105.36(11) 4_554 .
O7B Sr1 O3 121.57(10) 4_554 3_545
O7B Sr1 O3 76.69(10) 4_554 .
O7B Sr1 O4 79.97(10) 4_554 3_545
O7B Sr1 O9 158.18(12) 4_554 .
O9 Sr1 O3 73.25(10) . 3_545
O9 Sr1 O4 119.89(11) . 3_545
C5 O2 Sr1 168.5(3) . .
Sr1 O3 Sr1 105.41(12) . 4_554
C15 O3 Sr1 92.7(3) . 4_554
C15 O3 Sr1 120.6(3) . .
C15 O4 Sr1 93.4(3) . 4_554
C1 N1 C13 117.1(4) . .
C5 N1 C1 124.2(4) . .
C5 N1 C13 118.6(4) . .
O1 C1 N1 120.4(5) . .
O1 C1 C2 123.5(4) . .
N1 C1 C2 116.1(4) . .
C3 C2 C1 120.5(4) . .
C6 C2 C1 119.4(5) . .
C6 C2 C3 120.0(5) . .
C2 C3 C9 119.4(4) . .
C4 C3 C2 120.5(4) . .
C4 C3 C9 120.1(5) . .
C3 C4 C5 119.8(4) . .
C12 C4 C3 120.4(5) . .
C12 C4 C5 119.8(5) . .
O2 C5 N1 119.2(4) . .
O2 C5 C4 122.7(4) . .
N1 C5 C4 118.1(4) . .
C2 C6 H6 119.9 . .
C2 C6 C7 120.2(5) . .
C7 C6 H6 119.9 . .
C6 C7 H7 119.9 . .
C8 C7 C6 120.2(5) . .
C8 C7 H7 119.9 . .
C7 C8 H8 119.0 . .
C7 C8 C9 122.0(5) . .
C9 C8 H8 119.0 . .
C8 C9 C3 118.3(5) . .
C8 C9 C10 124.4(5) . .
C10 C9 C3 117.3(5) . .
C9 C10 H10 119.0 . .
C11 C10 C9 122.0(5) . .
C11 C10 H10 119.0 . .
C10 C11 H11 120.0 . .
C10 C11 C12 120.0(5) . .
C12 C11 H11 120.0 . .
C4 C12 C11 120.3(5) . .
C4 C12 H12 119.9 . .
C11 C12 H12 119.9 . .
N1 C13 H13 107.0 . .
N1 C13 C14 110.7(4) . .
N1 C13 C15 108.8(4) . .
C14 C13 H13 107.0 . .
C14 C13 C15 115.9(4) . .
C15 C13 H13 107.0 . .
C13 C14 H14A 109.5 . .
C13 C14 H14B 109.5 . .
C13 C14 H14C 109.5 . .
H14A C14 H14B 109.5 . .
H14A C14 H14C 109.5 . .
H14B C14 H14C 109.5 . .
O3 C15 C13 119.3(4) . .
O4 C15 O3 124.0(4) . .
O4 C15 C13 116.7(4) . .
C30A O7A Sr1 159.2(6) . 3_545
C30A O8A Sr1 98.5(5) . .
C16A N2A C28A 116.8(8) . .
C20A N2A C16A 124.8(8) . .
C20A N2A C28A 118.3(7) . .
O5A C16A N2A 117.9(9) . .
O5A C16A C17A 128.5(10) . .
N2A C16A C17A 113.6(9) . .
C18A C17A C16A 122.1(8) . .
C21A C17A C16A 117.8(10) . .
C21A C17A C18A 120.1(8) . .
C19A C18A C17A 121.3(7) . .
C24A C18A C17A 119.6(8) . .
C24A C18A C19A 119.2(9) . .
C18A C19A C20A 117.8(8) . .
C27A C19A C18A 120.0(8) . .
C27A C19A C20A 122.2(8) . .
O6A C20A N2A 119.0(8) . .
O6A C20A C19A 121.8(10) . .
N2A C20A C19A 119.2(8) . .
C17A C21A H21A 120.0 . .
C17A C21A C22A 120.0(10) . .
C22A C21A H21A 120.0 . .
C21A C22A H22A 119.9 . .
C21A C22A C23A 120.2(10) . .
C23A C22A H22A 119.9 . .
C22A C23A H23A 120.2 . .
C24A C23A C22A 119.6(9) . .
C24A C23A H23A 120.2 . .
C18A C24A C25A 117.0(8) . .
C23A C24A C18A 120.5(9) . .
C23A C24A C25A 122.5(9) . .
C24A C25A H25A 119.1 . .
C26A C25A C24A 121.9(9) . .
C26A C25A H25A 119.1 . .
C25A C26A H26A 120.4 . .
C25A C26A C27A 119.2(10) . .
C27A C26A H26A 120.4 . .
C19A C27A C26A 122.7(9) . .
C19A C27A H27A 118.6 . .
C26A C27A H27A 118.6 . .
N2A C28A H28A 106.4 . .
N2A C28A C29A 110.8(9) . .
N2A C28A C30A 109.0(8) . .
C29A C28A H28A 106.4 . .
C29A C28A C30A 117.0(9) . .
C30A C28A H28A 106.4 . .
C28A C29A H29A 109.5 . .
C28A C29A H29B 109.5 . .
C28A C29A H29C 109.5 . .
H29A C29A H29B 109.5 . .
H29A C29A H29C 109.5 . .
H29B C29A H29C 109.5 . .
O7A C30A O8A 121.9(8) . .
O7A C30A C28A 118.8(8) . .
O8A C30A C28A 119.1(8) . .
C16B N2B C28B 116.1(10) . .
C20B N2B C16B 126.5(10) . .
C20B N2B C28B 117.3(9) . .
O5B C16B N2B 121.8(11) . .
O5B C16B C17B 125.3(11) . .
N2B C16B C17B 112.8(11) . .
C18B C17B C16B 122.6(10) . .
C21B C17B C16B 115.1(12) . .
C21B C17B C18B 122.2(11) . .
C17B C18B C19B 121.4(10) . .
C17B C18B C24B 116.9(10) . .
C19B C18B C24B 121.5(11) . .
C18B C19B C20B 117.9(12) . .
C27B C19B C18B 121.2(11) . .
C27B C19B C20B 120.9(11) . .
O6B C20B N2B 119.6(11) . .
O6B C20B C19B 122.4(13) . .
N2B C20B C19B 117.8(11) . .
C17B C21B H21B 119.9 . .
C22B C21B C17B 120.2(14) . .
C22B C21B H21B 119.9 . .
C21B C22B H22B 121.0 . .
C21B C22B C23B 118.0(13) . .
C23B C22B H22B 121.0 . .
C22B C23B H23B 118.7 . .
C24B C23B C22B 122.6(13) . .
C24B C23B H23B 118.7 . .
C18B C24B C25B 110.2(11) . .
C23B C24B C18B 119.8(13) . .
C23B C24B C25B 130.0(13) . .
C24B C25B H25B 115.5 . .
C26B C25B C24B 129.0(14) . .
C26B C25B H25B 115.5 . .
C25B C26B H26B 121.9 . .
C25B C26B C27B 116.1(15) . .
C27B C26B H26B 121.9 . .
C19B C27B C26B 121.8(14) . .
C19B C27B H27B 119.1 . .
C26B C27B H27B 119.1 . .
N2B C28B H28B 107.0 . .
N2B C28B C29B 114.6(11) . .
N2B C28B C30B 107.7(10) . .
C29B C28B H28B 107.0 . .
C30B C28B H28B 107.0 . .
C30B C28B C29B 113.2(11) . .
C28B C29B H29D 109.5 . .
C28B C29B H29E 109.5 . .
C28B C29B H29F 109.5 . .
H29D C29B H29E 109.5 . .
H29D C29B H29F 109.5 . .
H29E C29B H29F 109.5 . .

loop_
_geom_bond_atom_site_label_1
_geom_bond_atom_site_label_2
_geom_bond_distance
_geom_bond_site_symmetry_2
Sr1 O2 2.507(3) .
Sr1 O3 2.596(3) .
Sr1 O3 2.648(3) 3_545
Sr1 O4 2.638(3) 3_545
Sr1 O7A 2.490(3) 4_554
Sr1 O8A 2.548(3) .
Sr1 O7B 2.490(3) 4_554
Sr1 O9 2.610(4) .
O1 C1 1.217(6) .
O2 C5 1.235(5) .
O3 Sr1 2.648(3) 4_554
O3 C15 1.260(5) .
O4 Sr1 2.637(3) 4_554
O4 C15 1.251(5) .
N1 C1 1.414(6) .
N1 C5 1.394(6) .
N1 C13 1.486(6) .
C1 C2 1.474(7) .
C2 C3 1.422(7) .
C2 C6 1.387(7) .
C3 C4 1.408(7) .
C3 C9 1.422(7) .
C4 C5 1.461(7) .
C4 C12 1.370(7) .
C6 H6 0.9500 .
C6 C7 1.401(8) .
C7 H7 0.9500 .
C7 C8 1.366(8) .
C8 H8 0.9500 .
C8 C9 1.403(8) .
C9 C10 1.420(8) .
C10 H10 0.9500 .
C10 C11 1.359(8) .
C11 H11 0.9500 .
C11 C12 1.409(7) .
C12 H12 0.9500 .
C13 H13 1.0000 .
C13 C14 1.523(6) .
C13 C15 1.548(6) .
C14 H14A 0.9800 .
C14 H14B 0.9800 .
C14 H14C 0.9800 .
O5A C16A 1.177(14) .
O6A C20A 1.232(11) .
O7A Sr1 2.490(3) 3_545
O7A C30A 1.252(10) .
O8A C30A 1.273(10) .
N2A C16A 1.433(11) .
N2A C20A 1.405(11) .
N2A C28A 1.471(10) .
C16A C17A 1.498(12) .
C17A C18A 1.431(11) .
C17A C21A 1.375(12) .
C18A C19A 1.420(11) .
C18A C24A 1.415(11) .
C19A C20A 1.479(10) .
C19A C27A 1.359(12) .
C21A H21A 0.9500 .
C21A C22A 1.412(13) .
C22A H22A 0.9500 .
C22A C23A 1.431(13) .
C23A H23A 0.9500 .
C23A C24A 1.373(12) .
C24A C25A 1.459(12) .
C25A H25A 0.9500 .
C25A C26A 1.344(13) .
C26A H26A 0.9500 .
C26A C27A 1.381(12) .
C27A H27A 0.9500 .
C28A H28A 1.0000 .
C28A C29A 1.491(12) .
C28A C30A 1.528(11) .
C29A H29A 0.9800 .
C29A H29B 0.9800 .
C29A H29C 0.9800 .
O5B C16B 1.249(15) .
O6B C20B 1.202(15) .
N2B C16B 1.427(12) .
N2B C20B 1.414(14) .
N2B C28B 1.503(13) .
C16B C17B 1.505(16) .
C17B C18B 1.419(14) .
C17B C21B 1.393(15) .
C18B C19B 1.422(14) .
C18B C24B 1.449(14) .
C19B C20B 1.493(14) .
C19B C27B 1.344(16) .
C21B H21B 0.9500 .
C21B C22B 1.392(15) .
C22B H22B 0.9500 .
C22B C23B 1.437(16) .
C23B H23B 0.9500 .
C23B C24B 1.354(15) .
C24B C25B 1.458(16) .
C25B H25B 0.9500 .
C25B C26B 1.340(17) .
C26B H26B 0.9500 .
C26B C27B 1.400(15) .
C27B H27B 0.9500 .
C28B H28B 1.0000 .
C28B C29B 1.542(14) .
C28B C30B 1.531(14) .
C29B H29D 0.9800 .
C29B H29E 0.9800 .
C29B H29F 0.9800 .
O1S O3S 0.934(12) .
O4S O6S 1.246(16) 7
O5S O6S 1.259(16) .
O5S O7S 1.51(2) 8_665
O5S O9S 0.94(2) 8_665
O6S O4S 1.246(16) 7
O7S O5S 1.51(2) 8_665
O7S O9S 0.86(2) .
O9S O5S 0.94(2) 8_665

loop_
_geom_torsion_atom_site_label_1
_geom_torsion_atom_site_label_2
_geom_torsion_atom_site_label_3
_geom_torsion_atom_site_label_4
_geom_torsion
_geom_torsion_site_symmetry_1
Sr1 O2 C5 N1 11.3(18) .
Sr1 O2 C5 C4 -169.2(13) .
Sr1 O3 C15 O4 -103.3(4) .
Sr1 O3 C15 O4 6.3(5) 4_554
Sr1 O3 C15 C13 -171.2(3) 4_554
Sr1 O3 C15 C13 79.1(4) .
Sr1 O4 C15 O3 -6.3(5) 4_554
Sr1 O4 C15 C13 171.3(3) 4_554
Sr1 O7A C30A O8A -139.3(10) 3_545
Sr1 O7A C30A C28A 36(3) 3_545
Sr1 O8A C30A O7A -2.6(14) .
Sr1 O8A C30A C28A -178.0(10) .
O1 C1 C2 C3 179.8(5) .
O1 C1 C2 C6 2.8(8) .
N1 C1 C2 C3 -0.2(7) .
N1 C1 C2 C6 -177.2(4) .
N1 C13 C15 O3 -121.1(4) .
N1 C13 C15 O4 61.1(5) .
C1 N1 C5 O2 -169.9(4) .
C1 N1 C5 C4 10.5(7) .
C1 N1 C13 C14 93.5(5) .
C1 N1 C13 C15 -138.1(4) .
C1 C2 C3 C4 4.8(7) .
C1 C2 C3 C9 -176.7(5) .
C1 C2 C6 C7 177.2(5) .
C2 C3 C4 C5 -2.0(7) .
C2 C3 C4 C12 179.4(5) .
C2 C3 C9 C8 -0.1(7) .
C2 C3 C9 C10 179.9(5) .
C2 C6 C7 C8 -0.9(8) .
C3 C2 C6 C7 0.1(7) .
C3 C4 C5 O2 175.1(5) .
C3 C4 C5 N1 -5.3(7) .
C3 C4 C12 C11 0.1(8) .
C3 C9 C10 C11 1.3(8) .
C4 C3 C9 C8 178.4(5) .
C4 C3 C9 C10 -1.5(7) .
C5 N1 C1 O1 172.3(5) .
C5 N1 C1 C2 -7.7(7) .
C5 N1 C13 C14 -81.9(5) .
C5 N1 C13 C15 46.5(5) .
C5 C4 C12 C11 -178.5(5) .
C6 C2 C3 C4 -178.2(5) .
C6 C2 C3 C9 0.4(7) .
C6 C7 C8 C9 1.2(9) .
C7 C8 C9 C3 -0.7(8) .
C7 C8 C9 C10 179.3(5) .
C8 C9 C10 C11 -178.7(5) .
C9 C3 C4 C5 179.4(5) .
C9 C3 C4 C12 0.9(7) .
C9 C10 C11 C12 -0.4(9) .
C10 C11 C12 C4 -0.3(8) .
C12 C4 C5 O2 -6.4(7) .
C12 C4 C5 N1 173.2(5) .
C13 N1 C1 O1 -2.9(7) .
C13 N1 C1 C2 177.1(4) .
C13 N1 C5 O2 5.2(6) .
C13 N1 C5 C4 -174.4(4) .
C14 C13 C15 O3 4.3(6) .
C14 C13 C15 O4 -173.5(4) .
O5A C16A C17A C18A -177.7(11) .
O5A C16A C17A C21A 2.5(17) .
N2A C16A C17A C18A 2.6(13) .
N2A C16A C17A C21A -177.2(9) .
N2A C28A C30A O7A -145.9(11) .
N2A C28A C30A O8A 29.7(15) .
C16A N2A C20A O6A -165.7(9) .
C16A N2A C20A C19A 14.3(14) .
C16A N2A C28A C29A 94.8(11) .
C16A N2A C28A C30A -135.0(10) .
C16A C17A C18A C19A 2.2(14) .
C16A C17A C18A C24A -177.2(9) .
C16A C17A C21A C22A 177.4(9) .
C17A C18A C19A C20A 0.5(12) .
C17A C18A C19A C27A -178.3(9) .
C17A C18A C24A C23A -1.6(13) .
C17A C18A C24A C25A 177.1(8) .
C17A C21A C22A C23A 1.2(16) .
C18A C17A C21A C22A -2.4(15) .
C18A C19A C20A O6A 171.8(9) .
C18A C19A C20A N2A -8.2(12) .
C18A C19A C27A C26A 0.2(14) .
C18A C24A C25A C26A 2.6(14) .
C19A C18A C24A C23A 179.0(8) .
C19A C18A C24A C25A -2.4(13) .
C20A N2A C16A O5A 169.2(10) .
C20A N2A C16A C17A -11.1(13) .
C20A N2A C28A C29A -84.5(11) .
C20A N2A C28A C30A 45.7(12) .
C20A C19A C27A C26A -178.5(9) .
C21A C17A C18A C19A -178.0(9) .
C21A C17A C18A C24A 2.6(13) .
C21A C22A C23A C24A -0.2(15) .
C22A C23A C24A C18A 0.4(14) .
C22A C23A C24A C25A -178.2(9) .
C23A C24A C25A C26A -178.7(10) .
C24A C18A C19A C20A 179.9(8) .
C24A C18A C19A C27A 1.1(13) .
C24A C25A C26A C27A -1.5(15) .
C25A C26A C27A C19A 0.0(15) .
C27A C19A C20A O6A -9.4(14) .
C27A C19A C20A N2A 170.5(8) .
C28A N2A C16A O5A -10.2(14) .
C28A N2A C16A C17A 169.6(8) .
C28A N2A C20A O6A 13.6(13) .
C28A N2A C20A C19A -166.4(8) .
C29A C28A C30A O7A -19.2(16) .
C29A C28A C30A O8A 156.4(11) .
O5B C16B C17B C18B 173.3(13) .
O5B C16B C17B C21B -4(2) .
N2B C16B C17B C18B -4.5(18) .
N2B C16B C17B C21B 178.6(12) .
C16B N2B C20B O6B -173.8(13) .
C16B N2B C20B C19B 10(2) .
C16B N2B C28B C29B 105.1(14) .
C16B N2B C28B C30B -128.0(13) .
C16B C17B C18B C19B 4(2) .
C16B C17B C18B C24B -172.9(12) .
C16B C17B C21B C22B 177.5(12) .
C17B C18B C19B C20B 4(2) .
C17B C18B C19B C27B -176.3(13) .
C17B C18B C24B C23B -4.0(19) .
C17B C18B C24B C25B 175.3(12) .
C17B C21B C22B C23B -5(2) .
C18B C17B C21B C22B 0(2) .
C18B C19B C20B O6B 173.5(13) .
C18B C19B C20B N2B -10.3(19) .
C18B C19B C27B C26B -1(2) .
C18B C24B C25B C26B 4(2) .
C19B C18B C24B C23B 179.6(13) .
C19B C18B C24B C25B -1.0(18) .
C20B N2B C16B O5B 179.7(13) .
C20B N2B C16B C17B -2.5(18) .
C20B N2B C28B C29B -78.6(15) .
C20B N2B C28B C30B 48.3(16) .
C20B C19B C27B C26B 178.9(14) .
C21B C17B C18B C19B -179.7(13) .
C21B C17B C18B C24B 4(2) .
C21B C22B C23B C24B 5(2) .
C22B C23B C24B C18B 0(2) .
C22B C23B C24B C25B -179.3(15) .
C23B C24B C25B C26B -177.2(17) .
C24B C18B C19B C20B -179.7(12) .
C24B C18B C19B C27B 0(2) .
C24B C25B C26B C27B -4(3) .
C25B C26B C27B C19B 3(2) .
C27B C19B C20B O6B -6(2) .
C27B C19B C20B N2B 170.1(13) .
C28B N2B C16B O5B -4.4(18) .
C28B N2B C16B C17B 173.4(10) .
C28B N2B C20B O6B 10.3(19) .
C28B N2B C20B C19B -166.0(12) .
